data_4114192
loop_
_publ_author_name
'Lihung Pu'
'Andrew D. Phillips'
'Anne F. Richards'
'Matthias Stender'
'Richard S. Simons'
'Marilyn M. Olmstead'
'Philip P. Power'

_publ_section_title
;
 Germanium and Tin Analogues of Alkynes and Their Reduction Products
;
_journal_name_full 'Journal of the American Chemical Society'
_journal_page_first 11626
_journal_page_last 11636
_journal_paper_doi 10.1021/ja035711m
_journal_volume 125
_journal_year 2003
_chemical_absolute_configuration ad
_chemical_formula_sum 'C90 H116 Na2 Sn2'
_chemical_formula_weight 1481.19
_chemical_name_common (NaSnBert*)~2~^.^3benzene
_chemical_name_systematic
; 
 ? 
;
_space_group_IT_number 96
_symmetry_cell_setting tetragonal
_symmetry_space_group_name_Hall 'P 4nw 2abw'
_symmetry_space_group_name_H-M 'P 43 21 2'
_atom_sites_solution_hydrogens geom
_atom_sites_solution_primary direct
_atom_sites_solution_secondary difmap
_audit_creation_method SHELXL-97
_cell_angle_alpha 90.00
_cell_angle_beta 90.00
_cell_angle_gamma 90.00
_cell_formula_units_Z 4
_cell_length_a 16.720(4)
_cell_length_b 16.720(4)
_cell_length_c 29.616(6)
_cell_measurement_reflns_used 48
_cell_measurement_temperature 140(2)
_cell_measurement_theta_max 16.8
_cell_measurement_theta_min 4.9
_cell_volume 8279(3)
_computing_cell_refinement 'Siemens P3'
_computing_data_collection 'Siemens P3'
_computing_data_reduction 'Siemens XDISK'
_computing_molecular_graphics 'SHELXTL 5.03, XP (Sheldrick, 1994)'
_computing_publication_material 'SHELXL-97 (Sheldrick, 1997)'
_computing_structure_refinement 'SHELXL-97 (Sheldrick, 1997)'
_computing_structure_solution 'SHELXS-97 (Sheldrick, 1990)'
_diffrn_ambient_temperature 140(2)
_diffrn_measured_fraction_theta_full 0.999
_diffrn_measured_fraction_theta_max 0.999
_diffrn_measurement_device_type 'Siemens R3m/v'
_diffrn_measurement_method \w
_diffrn_radiation_monochromator graphite
_diffrn_radiation_source 'normal-focus sealed tube'
_diffrn_radiation_type MoK\a
_diffrn_radiation_wavelength 0.71073
_diffrn_reflns_av_R_equivalents 0.0529
_diffrn_reflns_av_sigmaI/netI 0.1304
_diffrn_reflns_limit_h_max 18
_diffrn_reflns_limit_h_min -18
_diffrn_reflns_limit_k_max 18
_diffrn_reflns_limit_k_min 0
_diffrn_reflns_limit_l_max 31
_diffrn_reflns_limit_l_min 0
_diffrn_reflns_number 6018
_diffrn_reflns_theta_full 22.53
_diffrn_reflns_theta_max 22.53
_diffrn_reflns_theta_min 1.40
_diffrn_standards_decay_% 5.1
_diffrn_standards_interval_count 198
_diffrn_standards_number 2
_exptl_absorpt_coefficient_mu 0.655
_exptl_absorpt_correction_T_max 0.8801
_exptl_absorpt_correction_T_min 0.8586
_exptl_absorpt_correction_type empirical
_exptl_absorpt_process_details
;XABS2: an empirical absorption correction program. Parkin, S.; Moezzi,
 B.; Hope, H. J. Appl. Cryst. 1995, 28, 53-56.
;
_exptl_crystal_colour red
_exptl_crystal_density_diffrn 1.188
_exptl_crystal_description bipyramid
_exptl_crystal_F_000 3112
_exptl_crystal_size_max 0.24
_exptl_crystal_size_mid 0.22
_exptl_crystal_size_min 0.20
_refine_diff_density_max 0.304
_refine_diff_density_min -0.422
_refine_diff_density_rms 0.075
_refine_ls_abs_structure_details 'Flack H D (1983), Acta Cryst. A39, 876-881'
_refine_ls_abs_structure_Flack -0.03(5)
_refine_ls_extinction_method none
_refine_ls_goodness_of_fit_ref 1.005
_refine_ls_hydrogen_treatment constr
_refine_ls_matrix_type full
_refine_ls_number_parameters 426
_refine_ls_number_reflns 5429
_refine_ls_number_restraints 0
_refine_ls_restrained_S_all 1.005
_refine_ls_R_factor_all 0.1210
_refine_ls_R_factor_gt 0.0604
_refine_ls_shift/su_max 0.009
_refine_ls_shift/su_mean 0.000
_refine_ls_structure_factor_coef Fsqd
_refine_ls_weighting_details 'calc w=1/[\s^2^(Fo^2^)+(0.0254P)^2^+0.6186P] where P=(Fo^2^+2Fc^2^)/3'
_refine_ls_weighting_scheme calc
_refine_ls_wR_factor_gt 0.0928
_refine_ls_wR_factor_ref 0.1122
_reflns_number_gt 3387
_reflns_number_total 5429
_reflns_threshold_expression I>2\s(I)
_cod_data_source_file ja035711msi20030421_060217_8.cif
_cod_data_source_block mn885
_cod_database_code 4114192

loop_
_symmetry_equiv_pos_as_xyz
'x, y, z'
'-x, -y, z+1/2'
'-y+1/2, x+1/2, z+3/4'
'y+1/2, -x+1/2, z+1/4'
'-x+1/2, y+1/2, -z+3/4'
'x+1/2, -y+1/2, -z+1/4'
'y, x, -z'
'-y, -x, -z+1/2'

loop_
_atom_site_label
_atom_site_type_symbol
_atom_site_fract_x
_atom_site_fract_y
_atom_site_fract_z
_atom_site_U_iso_or_equiv
_atom_site_adp_type
_atom_site_occupancy
_atom_site_symmetry_multiplicity
_atom_site_calc_flag
_atom_site_refinement_flags
Sn Sn 0.53851(5) 0.46201(5) 0.70291(2) 0.03070(17) Uani 1 1 d .
Na1 Na 0.4119(2) 0.5881(2) 0.7500 0.0393(14) Uani 1 2 d S
Na2 Na 0.6652(2) 0.3348(2) 0.7500 0.0516(17) Uani 1 2 d S
C1 C 0.6312(6) 0.5535(6) 0.6839(3) 0.028(3) Uani 1 1 d .
C2 C 0.7094(5) 0.5306(7) 0.6692(3) 0.023(2) Uani 1 1 d .
C3 C 0.7572(6) 0.5801(7) 0.6433(3) 0.036(3) Uani 1 1 d .
H3 H 0.8081 0.5618 0.6336 0.043 Uiso 1 1 calc R
C4 C 0.7322(6) 0.6552(7) 0.6314(3) 0.038(3) Uani 1 1 d .
H4 H 0.7646 0.6880 0.6126 0.045 Uiso 1 1 calc R
C5 C 0.6590(6) 0.6830(6) 0.6471(3) 0.033(3) Uani 1 1 d .
H5 H 0.6419 0.7354 0.6394 0.039 Uiso 1 1 calc R
C6 C 0.6091(6) 0.6339(6) 0.6746(3) 0.025(3) Uani 1 1 d .
C7 C 0.5386(7) 0.6749(5) 0.6945(3) 0.023(2) Uani 1 1 d .
C8 C 0.5474(6) 0.7092(5) 0.7376(3) 0.024(2) Uani 1 1 d .
C9 C 0.4841(6) 0.7532(5) 0.7557(4) 0.030(3) Uani 1 1 d .
H9 H 0.4900 0.7757 0.7850 0.037 Uiso 1 1 calc R
C10 C 0.4132(6) 0.7651(6) 0.7326(3) 0.027(3) Uani 1 1 d .
C11 C 0.4062(6) 0.7285(6) 0.6907(3) 0.023(3) Uani 1 1 d .
H11 H 0.3573 0.7348 0.6747 0.027 Uiso 1 1 calc R
C12 C 0.4662(7) 0.6836(5) 0.6708(3) 0.023(2) Uani 1 1 d .
C13 C 0.7466(5) 0.4514(6) 0.6836(3) 0.022(2) Uani 1 1 d .
C14 C 0.7912(6) 0.4495(6) 0.7235(3) 0.026(3) Uani 1 1 d .
C15 C 0.8335(6) 0.3781(6) 0.7336(3) 0.033(3) Uani 1 1 d .
H15 H 0.8625 0.3750 0.7611 0.040 Uiso 1 1 calc R
C16 C 0.8341(6) 0.3132(6) 0.7051(4) 0.036(3) Uani 1 1 d .
C17 C 0.7862(6) 0.3169(6) 0.6672(3) 0.032(3) Uani 1 1 d .
H17 H 0.7839 0.2713 0.6481 0.038 Uiso 1 1 calc R
C18 C 0.7414(6) 0.3832(6) 0.6554(3) 0.025(3) Uani 1 1 d .
C19 C 0.6270(6) 0.7040(6) 0.7631(3) 0.032(3) Uani 1 1 d .
H19 H 0.6566 0.6567 0.7510 0.039 Uiso 1 1 calc R
C20 C 0.6777(6) 0.7790(7) 0.7523(4) 0.062(4) Uani 1 1 d .
H20A H 0.6853 0.7831 0.7196 0.094 Uiso 1 1 calc R
H20B H 0.7298 0.7746 0.7672 0.094 Uiso 1 1 calc R
H20C H 0.6499 0.8268 0.7633 0.094 Uiso 1 1 calc R
C21 C 0.6188(7) 0.6924(6) 0.8145(3) 0.046(3) Uani 1 1 d .
H21A H 0.5862 0.6449 0.8206 0.069 Uiso 1 1 calc R
H21B H 0.5930 0.7396 0.8277 0.069 Uiso 1 1 calc R
H21C H 0.6719 0.6855 0.8279 0.069 Uiso 1 1 calc R
C22 C 0.3483(6) 0.8211(5) 0.7507(4) 0.033(2) Uani 1 1 d .
H22 H 0.2965 0.8021 0.7376 0.039 Uiso 1 1 calc R
C23 C 0.3610(7) 0.9054(6) 0.7332(4) 0.056(4) Uani 1 1 d .
H23A H 0.3618 0.9049 0.7002 0.084 Uiso 1 1 calc R
H23B H 0.4122 0.9260 0.7445 0.084 Uiso 1 1 calc R
H23C H 0.3175 0.9399 0.7438 0.084 Uiso 1 1 calc R
C24 C 0.3380(6) 0.8214(6) 0.8011(3) 0.042(3) Uani 1 1 d .
H24A H 0.3363 0.7662 0.8122 0.062 Uiso 1 1 calc R
H24B H 0.2879 0.8485 0.8089 0.062 Uiso 1 1 calc R
H24C H 0.3830 0.8496 0.8151 0.062 Uiso 1 1 calc R
C25 C 0.4538(7) 0.6486(6) 0.6235(3) 0.035(3) Uani 1 1 d .
H25 H 0.4989 0.6107 0.6178 0.042 Uiso 1 1 calc R
C26 C 0.3765(6) 0.6014(6) 0.6185(3) 0.042(3) Uani 1 1 d .
H26A H 0.3746 0.5592 0.6414 0.064 Uiso 1 1 calc R
H26B H 0.3744 0.5772 0.5884 0.064 Uiso 1 1 calc R
H26C H 0.3307 0.6374 0.6224 0.064 Uiso 1 1 calc R
C27 C 0.4595(8) 0.7144(6) 0.5880(3) 0.054(3) Uani 1 1 d .
H27A H 0.4674 0.6903 0.5582 0.081 Uiso 1 1 calc R
H27B H 0.5047 0.7495 0.5951 0.081 Uiso 1 1 calc R
H27C H 0.4099 0.7457 0.5880 0.081 Uiso 1 1 calc R
C28 C 0.8029(6) 0.5227(6) 0.7538(4) 0.035(3) Uani 1 1 d .
H28 H 0.7635 0.5644 0.7441 0.042 Uiso 1 1 calc R
C29 C 0.7888(6) 0.5060(6) 0.8041(3) 0.050(4) Uani 1 1 d .
H29A H 0.8308 0.4703 0.8154 0.076 Uiso 1 1 calc R
H29B H 0.7365 0.4805 0.8081 0.076 Uiso 1 1 calc R
H29C H 0.7902 0.5564 0.8209 0.076 Uiso 1 1 calc R
C30 C 0.8863(7) 0.5563(7) 0.7461(5) 0.086(5) Uani 1 1 d .
H30A H 0.8917 0.6072 0.7621 0.130 Uiso 1 1 calc R
H30B H 0.8948 0.5649 0.7137 0.130 Uiso 1 1 calc R
H30C H 0.9261 0.5183 0.7575 0.130 Uiso 1 1 calc R
C31 C 0.8903(7) 0.2433(7) 0.7146(4) 0.057(4) Uani 1 1 d .
H31 H 0.8770 0.2225 0.7454 0.069 Uiso 1 1 calc R
C32 C 0.8824(9) 0.1733(7) 0.6813(4) 0.091(6) Uani 1 1 d .
H32A H 0.8277 0.1524 0.6823 0.136 Uiso 1 1 calc R
H32B H 0.9200 0.1309 0.6897 0.136 Uiso 1 1 calc R
H32C H 0.8945 0.1920 0.6507 0.136 Uiso 1 1 calc R
C33 C 0.9767(7) 0.2712(8) 0.7157(5) 0.090(5) Uani 1 1 d .
H33A H 0.9811 0.3189 0.7348 0.134 Uiso 1 1 calc R
H33B H 0.9943 0.2841 0.6850 0.134 Uiso 1 1 calc R
H33C H 1.0104 0.2285 0.7281 0.134 Uiso 1 1 calc R
C34 C 0.6948(7) 0.3870(7) 0.6115(3) 0.040(3) Uani 1 1 d .
H34 H 0.6590 0.4348 0.6127 0.048 Uiso 1 1 calc R
C35 C 0.6423(6) 0.3128(6) 0.6036(4) 0.047(4) Uani 1 1 d .
H35A H 0.6119 0.3195 0.5756 0.071 Uiso 1 1 calc R
H35B H 0.6053 0.3063 0.6290 0.071 Uiso 1 1 calc R
H35C H 0.6764 0.2653 0.6012 0.071 Uiso 1 1 calc R
C36 C 0.7520(7) 0.3972(7) 0.5710(3) 0.047(3) Uani 1 1 d .
H36A H 0.7863 0.3498 0.5685 0.071 Uiso 1 1 calc R
H36B H 0.7853 0.4447 0.5756 0.071 Uiso 1 1 calc R
H36C H 0.7207 0.4034 0.5433 0.071 Uiso 1 1 calc R
C37 C 0.5198(5) 1.0142(6) 0.6089(3) 0.068(4) Uani 1 1 d G
H37 H 0.4817 1.0365 0.5887 0.082 Uiso 1 1 calc R
C38 C 0.5916(6) 1.0538(4) 0.6169(3) 0.064(4) Uani 1 1 d G
H38 H 0.6024 1.1031 0.6021 0.077 Uiso 1 1 calc R
C39 C 0.6474(4) 1.0213(6) 0.6464(3) 0.067(4) Uani 1 1 d G
H39 H 0.6964 1.0483 0.6519 0.080 Uiso 1 1 calc R
C40 C 0.6315(5) 0.9491(6) 0.6680(2) 0.063(4) Uani 1 1 d G
H40 H 0.6696 0.9269 0.6881 0.076 Uiso 1 1 calc R
C41 C 0.5597(6) 0.9096(4) 0.6600(3) 0.066(4) Uani 1 1 d G
H41 H 0.5489 0.8603 0.6747 0.079 Uiso 1 1 calc R
C42 C 0.5039(4) 0.9421(5) 0.6305(3) 0.071(5) Uani 1 1 d G
H42 H 0.4549 0.9151 0.6250 0.085 Uiso 1 1 calc R
C43 C 0.4963(7) 0.4963(7) 0.5000 0.071(5) Uani 1 2 d S
H43 H 0.4561 0.4561 0.5000 0.085 Uiso 1 2 calc SR
C44 C 0.5441(7) 0.5063(6) 0.5374(4) 0.067(4) Uani 1 1 d .
H44 H 0.5367 0.4736 0.5633 0.081 Uiso 1 1 calc R
C45 C 0.6022(7) 0.5636(6) 0.5370(4) 0.053(4) Uani 1 1 d .
H45 H 0.6361 0.5701 0.5624 0.063 Uiso 1 1 calc R
C46 C 0.6118(7) 0.6118(7) 0.5000 0.065(5) Uani 1 2 d S
H46 H 0.6519 0.6519 0.5000 0.078 Uiso 1 2 calc SR

loop_
_atom_site_aniso_label
_atom_site_aniso_U_11
_atom_site_aniso_U_22
_atom_site_aniso_U_33
_atom_site_aniso_U_23
_atom_site_aniso_U_13
_atom_site_aniso_U_12
Sn 0.0288(5) 0.0324(5) 0.0310(3) 0.0030(4) 0.0060(4) -0.0024(4)
Na1 0.037(2) 0.037(2) 0.045(3) 0.013(3) 0.013(3) 0.009(3)
Na2 0.043(2) 0.043(2) 0.069(5) 0.007(3) 0.007(3) 0.007(3)
C1 0.027(7) 0.023(7) 0.034(6) -0.003(5) 0.002(5) -0.004(5)
C2 0.024(6) 0.030(6) 0.015(5) -0.006(6) -0.005(5) 0.002(6)
C3 0.023(7) 0.053(8) 0.032(7) 0.001(6) 0.010(6) -0.011(6)
C4 0.035(8) 0.033(8) 0.046(8) 0.007(6) 0.021(6) -0.005(6)
C5 0.026(7) 0.037(7) 0.035(7) 0.010(6) -0.004(6) -0.002(6)
C6 0.036(7) 0.014(6) 0.023(6) -0.007(5) -0.003(5) 0.005(6)
C7 0.022(6) 0.020(5) 0.027(6) 0.005(5) 0.006(6) -0.007(6)
C8 0.016(6) 0.025(5) 0.031(7) 0.001(5) 0.000(5) 0.005(5)
C9 0.047(8) 0.020(6) 0.024(7) 0.000(6) -0.004(6) -0.007(5)
C10 0.027(7) 0.021(6) 0.033(7) -0.001(5) 0.004(5) 0.004(5)
C11 0.017(6) 0.034(7) 0.016(6) 0.016(5) -0.004(5) 0.003(5)
C12 0.022(6) 0.020(6) 0.027(6) 0.000(5) 0.010(6) 0.000(6)
C13 0.016(5) 0.026(7) 0.023(6) 0.015(6) 0.003(5) 0.007(6)
C14 0.029(6) 0.028(7) 0.020(6) 0.003(6) 0.005(5) -0.004(6)
C15 0.041(7) 0.044(8) 0.015(7) -0.010(6) -0.007(5) 0.008(6)
C16 0.036(7) 0.042(7) 0.029(7) -0.005(6) 0.005(6) 0.008(6)
C17 0.034(7) 0.026(7) 0.036(7) -0.005(5) 0.008(6) -0.003(6)
C18 0.005(5) 0.031(7) 0.040(7) -0.013(6) 0.005(5) 0.004(5)
C19 0.035(7) 0.036(7) 0.025(7) -0.005(5) -0.007(5) 0.005(5)
C20 0.040(7) 0.096(11) 0.051(8) 0.000(10) -0.010(8) -0.022(7)
C21 0.046(8) 0.051(8) 0.040(8) -0.008(6) -0.021(7) -0.006(6)
C22 0.031(6) 0.037(6) 0.031(6) 0.001(7) 0.002(7) 0.007(5)
C23 0.067(9) 0.042(8) 0.059(9) 0.007(6) 0.004(7) 0.025(7)
C24 0.038(7) 0.046(7) 0.041(8) -0.009(7) 0.001(6) 0.011(6)
C25 0.032(7) 0.046(7) 0.027(6) 0.002(5) 0.007(6) -0.003(7)
C26 0.047(8) 0.050(8) 0.030(6) -0.012(6) -0.006(6) -0.009(7)
C27 0.064(9) 0.070(9) 0.028(6) 0.004(6) 0.003(8) 0.001(9)
C28 0.036(6) 0.045(7) 0.024(6) -0.004(7) 0.005(6) 0.003(6)
C29 0.057(8) 0.062(9) 0.033(8) -0.015(6) 0.015(6) -0.010(7)
C30 0.079(9) 0.101(12) 0.080(10) -0.044(11) 0.031(10) -0.057(9)
C31 0.065(9) 0.057(9) 0.050(9) -0.001(7) -0.007(7) 0.038(8)
C32 0.145(15) 0.063(10) 0.064(9) -0.010(8) -0.003(10) 0.071(11)
C33 0.058(11) 0.103(12) 0.108(13) -0.020(10) -0.010(9) 0.051(9)
C34 0.047(8) 0.038(8) 0.036(7) -0.014(6) -0.006(7) 0.004(6)
C35 0.047(8) 0.056(8) 0.040(7) -0.023(6) -0.001(6) 0.001(7)
C36 0.074(10) 0.044(8) 0.024(7) 0.002(6) 0.006(7) -0.010(7)
C37 0.069(12) 0.059(11) 0.076(11) 0.011(8) 0.005(8) 0.021(8)
C38 0.076(11) 0.036(9) 0.081(11) 0.010(8) 0.019(9) -0.020(8)
C39 0.075(10) 0.070(12) 0.055(9) -0.005(8) 0.006(8) -0.013(9)
C40 0.071(10) 0.075(12) 0.044(8) 0.006(8) 0.006(7) -0.004(9)
C41 0.076(12) 0.061(10) 0.061(10) -0.003(8) 0.019(9) -0.009(9)
C42 0.067(10) 0.073(13) 0.072(11) -0.003(9) 0.005(8) -0.001(9)
C43 0.078(8) 0.078(8) 0.057(11) 0.017(8) -0.017(8) -0.047(9)
C44 0.077(9) 0.077(9) 0.048(8) 0.026(6) 0.000(8) -0.014(10)
C45 0.054(8) 0.054(9) 0.050(8) -0.008(6) -0.006(7) 0.016(7)
C46 0.046(7) 0.046(7) 0.103(16) -0.010(11) 0.010(11) -0.016(9)

loop_
_atom_type_symbol
_atom_type_description
_atom_type_scat_dispersion_real
_atom_type_scat_dispersion_imag
_atom_type_scat_source
C C 0.0033 0.0016 'International Tables Vol C Tables 4.2.6.8 and 6.1.1.4'
H H 0.0000 0.0000 'International Tables Vol C Tables 4.2.6.8 and 6.1.1.4'
Na Na 0.0362 0.0249 'International Tables Vol C Tables 4.2.6.8 and 6.1.1.4'
Sn Sn -0.6537 1.4246 'International Tables Vol C Tables 4.2.6.8 and 6.1.1.4'

loop_
_geom_angle_atom_site_label_1
_geom_angle_atom_site_label_2
_geom_angle_atom_site_label_3
_geom_angle
_geom_angle_site_symmetry_1
_geom_angle_site_symmetry_3
C1 Sn Sn 104.8(2) . 8_666
C1 Sn Na1 96.5(3) . .
Sn Sn Na1 64.99(4) 8_666 .
C1 Sn Na2 95.8(3) . .
Sn Sn Na2 65.07(4) 8_666 .
Na1 Sn Na2 130.06(6) . .
C11 Na1 C11 107.9(4) 8_666 .
C11 Na1 C12 27.1(2) 8_666 8_666
C11 Na1 C12 134.3(3) . 8_666
C11 Na1 C12 134.3(3) 8_666 .
C11 Na1 C12 27.1(2) . .
C12 Na1 C12 161.2(4) 8_666 .
C11 Na1 C10 27.0(2) 8_666 8_666
C11 Na1 C10 94.4(3) . 8_666
C12 Na1 C10 48.3(3) 8_666 8_666
C12 Na1 C10 116.1(3) . 8_666
C11 Na1 C10 94.4(3) 8_666 .
C11 Na1 C10 27.0(2) . .
C12 Na1 C10 116.1(3) 8_666 .
C12 Na1 C10 48.3(3) . .
C10 Na1 C10 92.5(4) 8_666 .
C11 Na1 C9 46.7(3) 8_666 8_666
C11 Na1 C9 104.9(3) . 8_666
C12 Na1 C9 55.4(3) 8_666 8_666
C12 Na1 C9 116.7(3) . 8_666
C10 Na1 C9 26.6(2) 8_666 8_666
C10 Na1 C9 113.1(3) . 8_666
C11 Na1 C9 104.9(3) 8_666 .
C11 Na1 C9 46.7(3) . .
C12 Na1 C9 116.7(3) 8_666 .
C12 Na1 C9 55.4(3) . .
C10 Na1 C9 113.1(3) 8_666 .
C10 Na1 C9 26.6(2) . .
C9 Na1 C9 137.4(4) 8_666 .
C11 Na1 C7 149.7(3) 8_666 .
C11 Na1 C7 47.1(3) . .
C12 Na1 C7 160.4(3) 8_666 .
C12 Na1 C7 27.0(3) . .
C10 Na1 C7 141.3(3) 8_666 .
C10 Na1 C7 55.5(3) . .
C9 Na1 C7 142.7(3) 8_666 .
C9 Na1 C7 46.9(3) . .
C11 Na1 C7 47.1(3) 8_666 8_666
C11 Na1 C7 149.7(3) . 8_666
C12 Na1 C7 27.0(3) 8_666 8_666
C12 Na1 C7 160.4(3) . 8_666
C10 Na1 C7 55.5(3) 8_666 8_666
C10 Na1 C7 141.3(3) . 8_666
C9 Na1 C7 46.9(3) 8_666 8_666
C9 Na1 C7 142.7(3) . 8_666
C7 Na1 C7 162.2(4) . 8_666
C11 Na1 C8 130.1(3) 8_666 .
C11 Na1 C8 54.7(3) . .
C12 Na1 C8 133.9(3) 8_666 .
C12 Na1 C8 47.6(3) . .
C10 Na1 C8 139.0(3) 8_666 .
C10 Na1 C8 47.4(3) . .
C9 Na1 C8 159.3(3) 8_666 .
C9 Na1 C8 26.6(2) . .
C7 Na1 C8 26.6(2) . .
C7 Na1 C8 151.2(2) 8_666 .
C11 Na1 C8 54.7(3) 8_666 8_666
C11 Na1 C8 130.0(3) . 8_666
C12 Na1 C8 47.6(3) 8_666 8_666
C12 Na1 C8 133.9(3) . 8_666
C10 Na1 C8 47.4(3) 8_666 8_666
C10 Na1 C8 139.0(3) . 8_666
C9 Na1 C8 26.6(2) 8_666 8_666
C9 Na1 C8 159.3(3) . 8_666
C7 Na1 C8 151.2(2) . 8_666
C7 Na1 C8 26.6(2) 8_666 8_666
C8 Na1 C8 173.6(4) . 8_666
C15 Na2 C15 119.7(5) . 8_666
C15 Na2 C14 147.0(4) . 8_666
C15 Na2 C14 27.9(3) 8_666 8_666
C15 Na2 C14 27.8(3) . .
C15 Na2 C14 147.0(4) 8_666 .
C14 Na2 C14 174.8(5) 8_666 .
C15 Na2 C13 144.8(3) . 8_666
C15 Na2 C13 47.0(3) 8_666 8_666
C14 Na2 C13 26.6(2) 8_666 8_666
C14 Na2 C13 155.0(2) . 8_666
C15 Na2 C13 47.0(3) . .
C15 Na2 C13 144.8(3) 8_666 .
C14 Na2 C13 155.0(2) 8_666 .
C14 Na2 C13 26.6(2) . .
C13 Na2 C13 164.5(4) 8_666 .
C15 Na2 Sn 121.8(2) . 8_666
C15 Na2 Sn 112.6(2) 8_666 8_666
C14 Na2 Sn 85.8(2) 8_666 8_666
C14 Na2 Sn 98.9(2) . 8_666
C13 Na2 Sn 66.91(18) 8_666 8_666
C13 Na2 Sn 98.5(2) . 8_666
C15 Na2 Sn 112.6(2) . .
C15 Na2 Sn 121.8(2) 8_666 .
C14 Na2 Sn 98.9(2) 8_666 .
C14 Na2 Sn 85.8(2) . .
C13 Na2 Sn 98.5(2) 8_666 .
C13 Na2 Sn 66.91(18) . .
Sn Na2 Sn 49.85(9) 8_666 .
C6 C1 C2 115.6(8) . .
C6 C1 Sn 120.8(8) . .
C2 C1 Sn 121.7(8) . .
C3 C2 C1 122.5(10) . .
C3 C2 C13 116.2(9) . .
C1 C2 C13 121.2(10) . .
C4 C3 C2 121.1(10) . .
C3 C4 C5 119.2(9) . .
C4 C5 C6 121.0(10) . .
C1 C6 C5 120.2(9) . .
C1 C6 C7 124.5(9) . .
C5 C6 C7 115.2(9) . .
C8 C7 C12 120.1(10) . .
C8 C7 C6 117.7(10) . .
C12 C7 C6 122.1(8) . .
C8 C7 Na1 77.2(5) . .
C12 C7 Na1 73.8(6) . .
C6 C7 Na1 123.1(6) . .
C9 C8 C7 119.0(10) . .
C9 C8 C19 119.8(9) . .
C7 C8 C19 121.1(9) . .
C9 C8 Na1 75.0(5) . .
C7 C8 Na1 76.2(6) . .
C19 C8 Na1 123.1(6) . .
C10 C9 C8 122.3(10) . .
C10 C9 Na1 76.1(6) . .
C8 C9 Na1 78.5(5) . .
C11 C10 C9 116.8(10) . .
C11 C10 C22 121.4(9) . .
C9 C10 C22 121.6(9) . .
C11 C10 Na1 73.7(5) . .
C9 C10 Na1 77.3(6) . .
C22 C10 Na1 122.6(6) . .
C12 C11 C10 123.9(9) . .
C12 C11 Na1 78.3(6) . .
C10 C11 Na1 79.2(6) . .
C11 C12 C7 117.8(9) . .
C11 C12 C25 119.9(10) . .
C7 C12 C25 122.3(9) . .
C11 C12 Na1 74.6(5) . .
C7 C12 Na1 79.2(5) . .
C25 C12 Na1 118.3(6) . .
C14 C13 C18 120.9(10) . .
C14 C13 C2 118.3(9) . .
C18 C13 C2 120.6(8) . .
C14 C13 Na2 71.6(5) . .
C18 C13 Na2 80.8(6) . .
C2 C13 Na2 123.3(6) . .
C13 C14 C15 117.5(9) . .
C13 C14 C28 123.1(10) . .
C15 C14 C28 119.1(9) . .
C13 C14 Na2 81.8(6) . .
C15 C14 Na2 75.7(6) . .
C28 C14 Na2 117.0(6) . .
C16 C15 C14 122.6(9) . .
C16 C15 Na2 85.1(7) . .
C14 C15 Na2 76.5(6) . .
C15 C16 C17 117.3(10) . .
C15 C16 C31 119.7(10) . .
C17 C16 C31 122.9(10) . .
C16 C17 C18 123.7(10) . .
C17 C18 C13 117.6(9) . .
C17 C18 C34 121.9(10) . .
C13 C18 C34 120.2(9) . .
C8 C19 C21 114.6(9) . .
C8 C19 C20 109.2(8) . .
C21 C19 C20 110.8(9) . .
C24 C22 C23 110.6(9) . .
C24 C22 C10 115.4(9) . .
C23 C22 C10 110.5(9) . .
C27 C25 C26 111.1(9) . .
C27 C25 C12 110.3(8) . .
C26 C25 C12 113.7(8) . .
C30 C28 C29 110.7(10) . .
C30 C28 C14 108.9(9) . .
C29 C28 C14 113.8(9) . .
C33 C31 C16 110.8(10) . .
C33 C31 C32 109.2(11) . .
C16 C31 C32 114.3(10) . .
C18 C34 C35 113.0(10) . .
C18 C34 C36 110.7(9) . .
C35 C34 C36 108.9(9) . .
C38 C37 C42 120.0 . .
C39 C38 C37 120.0 . .
C38 C39 C40 120.0 . .
C41 C40 C39 120.0 . .
C40 C41 C42 120.0 . .
C41 C42 C37 120.0 . .
C44 C43 C44 120.5(15) 7_556 .
C45 C44 C43 119.4(12) . .
C44 C45 C46 120.3(12) . .
C45 C46 C45 120.1(16) . 7_556

loop_
_geom_bond_atom_site_label_1
_geom_bond_atom_site_label_2
_geom_bond_distance
_geom_bond_site_symmetry_2
Sn C1 2.249(9) .
Sn Sn 2.7892(13) 8_666
Sn Na1 3.298(5) .
Sn Na2 3.309(5) .
Na1 C11 2.934(9) 8_666
Na1 C11 2.934(9) .
Na1 C12 2.980(9) 8_666
Na1 C12 2.980(9) .
Na1 C10 3.002(11) 8_666
Na1 C10 3.002(11) .
Na1 C9 3.017(9) 8_666
Na1 C9 3.017(9) .
Na1 C7 3.049(10) .
Na1 C7 3.049(9) 8_666
Na1 C8 3.061(9) .
Na1 C8 3.061(9) 8_666
Na2 C15 2.946(11) .
Na2 C15 2.946(11) 8_666
Na2 C14 2.956(10) 8_666
Na2 C14 2.956(10) .
Na2 C13 3.084(9) 8_666
Na2 C13 3.084(9) .
Na2 Sn 3.309(5) 8_666
C1 C6 1.421(13) .
C1 C2 1.431(12) .
C2 C3 1.382(13) .
C2 C13 1.525(14) .
C3 C4 1.369(14) .
C4 C5 1.390(14) .
C5 C6 1.425(13) .
C6 C7 1.485(13) .
C7 C8 1.406(12) .
C7 C12 1.407(14) .
C8 C9 1.396(12) .
C8 C19 1.534(12) .
C9 C10 1.383(13) .
C10 C11 1.390(13) .
C10 C22 1.530(13) .
C11 C12 1.386(13) .
C12 C25 1.532(12) .
C13 C14 1.396(12) .
C13 C18 1.416(13) .
C14 C15 1.420(13) .
C14 C28 1.530(14) .
C15 C16 1.374(13) .
C16 C17 1.381(13) .
C16 C31 1.525(13) .
C17 C18 1.382(13) .
C18 C34 1.516(13) .
C19 C21 1.540(12) .
C19 C20 1.546(13) .
C22 C24 1.504(14) .
C22 C23 1.517(13) .
C25 C27 1.523(12) .
C25 C26 1.522(14) .
C28 C30 1.520(13) .
C28 C29 1.534(14) .
C31 C33 1.517(16) .
C31 C32 1.536(15) .
C34 C35 1.537(14) .
C34 C36 1.543(14) .
C37 C38 1.3900 .
C37 C42 1.3900 .
C38 C39 1.3900 .
C39 C40 1.3900 .
C40 C41 1.3900 .
C41 C42 1.3900 .
C43 C44 1.375(13) 7_556
C43 C44 1.375(13) .
C44 C45 1.365(14) .
C45 C46 1.368(12) .
C46 C45 1.368(12) 7_556
